data_9009818
loop_
_publ_author_name
'Rolfe, C.'
'Hume-Rothery W'

_publ_section_title
;
 The constitution of alloys of gold and mercury
;
_journal_name_full 'Journal of the Less-Common Metals'
_journal_page_first 1
_journal_page_last 10
_journal_paper_doi 10.1016/0022-5088(67)90041-0
_journal_volume 13
_journal_year 1967
_chemical_formula_structural Au3Hg
_chemical_formula_sum 'Au0.75 Hg0.25'
_chemical_name_mineral Weishanite
_space_group_IT_number 194
_symmetry_space_group_name_Hall '-P 6c 2c'
_symmetry_space_group_name_H-M 'P 63/m m c'
_cell_angle_alpha 90
_cell_angle_beta 90
_cell_angle_gamma 120
_cell_length_a 2.9180
_cell_length_b 2.9180
_cell_length_c 4.8113
_cell_formula_units_Z 2
_cell_volume 35.478
_database_code_amcsd 0014132
_exptl_crystal_density_diffrn 18.523
_cod_original_formula_sum '(Au.75 Hg.25)'
_cod_database_code 9009818

loop_
_space_group_symop_operation_xyz
x,y,z
-x,-x+y,1/2+z
x,x-y,1/2-z
-x+y,-x,1/2-z
x-y,x,1/2+z
-y,-x,z
y,x,-z
y,-x+y,-z
-y,x-y,z
x-y,-y,1/2+z
-x+y,y,1/2-z
x,y,1/2-z
-x,-y,1/2+z
x,x-y,z
-x,-x+y,-z
x-y,x,-z
-x+y,-x,z
y,x,1/2+z
-y,-x,1/2-z
-y,x-y,1/2-z
y,-x+y,1/2+z
-x+y,y,z
x-y,-y,-z
-x,-y,-z

loop_
_atom_site_label
_atom_site_fract_x
_atom_site_fract_y
_atom_site_fract_z
_atom_site_occupancy
Au 0.33333 0.66667 0.25000 0.75000
Hg 0.33333 0.66667 0.25000 0.25000

loop_
_cod_related_entry_id
_cod_related_entry_database
_cod_related_entry_code
1 AMCSD 0014132
